data_4340599
loop_
_publ_author_name
'Chalmers, Brian A.'
'Athukorala Arachchige, Kasun S.'
'Prentis, Joanna K. D.'
'Knight, Fergus R.'
'Kilian, Petr'
'Slawin, Alexandra M. Z.'
'Woollins, J. Derek'

_publ_section_title
;
 Sterically Encumbered Tin and Phosphorus peri-Substituted Acenaphthenes.
;
_journal_issue 16
_journal_name_full 'Inorganic chemistry'
_journal_page_first 8795
_journal_page_last 8808
_journal_paper_doi 10.1021/ic5014768
_journal_volume 53
_journal_year 2014
_chemical_formula_moiety 'C18 H26 Sn2'
_chemical_formula_sum 'C18 H26 Sn2'
_chemical_formula_weight 479.78
_space_group_IT_number 14
_symmetry_cell_setting monoclinic
_symmetry_Int_Tables_number 14
_symmetry_space_group_name_Hall '-P 2ybc'
_symmetry_space_group_name_H-M 'P 1 21/c 1'
_atom_sites_solution_hydrogens geom
_atom_sites_solution_primary direct
_atom_sites_solution_secondary difmap
_cell_angle_alpha 90.0000
_cell_angle_beta 107.314(8)
_cell_angle_gamma 90.0000
_cell_formula_units_Z 4
_cell_length_a 17.147(3)
_cell_length_b 8.0259(13)
_cell_length_c 14.092(3)
_cell_measurement_reflns_used 10746
_cell_measurement_temperature 125
_cell_measurement_theta_max 25.40
_cell_measurement_theta_min 3.00
_cell_volume 1851.5(6)
_computing_cell_refinement 'CrystalClear-SM Expert 2.0 r15'
_computing_data_collection 'CrystalClear-SM Expert 2.0 r15 (Rigaku, 2011)'
_computing_data_reduction 'CrystalClear-SM Expert 2.0 r15'
_computing_molecular_graphics 'CrystalStructure 4.1'
_computing_publication_material 'CrystalStructure 4.1 (Rigaku, 2014)'
_computing_structure_refinement 'SHELXL-2013 (Sheldrick, 2013)'
_computing_structure_solution 'DIRDIF99-PATTY (Gould, et al., 1999)'
_diffrn_ambient_temperature 125
_diffrn_detector_area_resol_mean 14.222
_diffrn_measured_fraction_theta_full 0.998
_diffrn_measured_fraction_theta_max 0.998
_diffrn_measurement_device_type 'Rigaku Saturn724'
_diffrn_measurement_method \w
_diffrn_radiation_type 'Mo K\a'
_diffrn_radiation_wavelength 0.71075
_diffrn_reflns_av_R_equivalents 0.0293
_diffrn_reflns_Laue_measured_fraction_full 0.998
_diffrn_reflns_Laue_measured_fraction_max 0.998
_diffrn_reflns_limit_h_max 20
_diffrn_reflns_limit_h_min -20
_diffrn_reflns_limit_k_max 9
_diffrn_reflns_limit_k_min -9
_diffrn_reflns_limit_l_max 16
_diffrn_reflns_limit_l_min -16
_diffrn_reflns_number 13315
_diffrn_reflns_point_group_measured_fraction_full 0.998
_diffrn_reflns_point_group_measured_fraction_max 0.998
_diffrn_reflns_theta_full 25.000
_diffrn_reflns_theta_max 25.347
_diffrn_reflns_theta_min 3.027
_diffrn_standards_number 0
_exptl_absorpt_coefficient_mu 2.688
_exptl_absorpt_correction_T_max 0.948
_exptl_absorpt_correction_T_min 0.674
_exptl_absorpt_correction_type multi-scan
_exptl_absorpt_process_details 'REQAB (Rigaku, 1998)'
_exptl_crystal_colour colorless
_exptl_crystal_density_diffrn 1.721
_exptl_crystal_density_method 'not measured'
_exptl_crystal_description prism
_exptl_crystal_F_000 936.00
_exptl_crystal_size_max 0.150
_exptl_crystal_size_mid 0.030
_exptl_crystal_size_min 0.020
_refine_diff_density_max 1.55
_refine_diff_density_min -0.55
_refine_ls_extinction_method none
_refine_ls_goodness_of_fit_ref 1.185
_refine_ls_hydrogen_treatment constr
_refine_ls_number_parameters 187
_refine_ls_number_reflns 3393
_refine_ls_number_restraints 0
_refine_ls_R_factor_all 0.0310
_refine_ls_R_factor_gt 0.0277
_refine_ls_shift/su_max 0.001
_refine_ls_structure_factor_coef Fsqd
_refine_ls_weighting_details 'w = 1/[\s^2^(Fo^2^)+(0.0146P)^2^+5.7096P] where P=(Fo^2^+2Fc^2^)/3'
_refine_ls_weighting_scheme calc
_refine_ls_wR_factor_gt 0.0636
_refine_ls_wR_factor_ref 0.0647
_reflns_number_gt 3133
_reflns_number_total 3393
_reflns_threshold_expression F^2^>2.0\s(F^2^)
_cod_data_source_file ic5014768_si_002.cif
_cod_data_source_block 2
_cod_depositor_comments 'Adding full bibliography for 4340598--4340607.cif.'
_cod_database_code 4340599
_shelxl_res_file
;
TITL FK525FS
CELL  0.71075 17.14700 8.02590 14.09200 90.00000 107.31400 90.00000
ZERR  4 0.00300 0.00130 0.00300 0.00000 0.00800 0.00000
LATT 1
SYMM    -X, .50+Y, .50-Z
SFAC C H SN
UNIT 72 104 8
L.S. 20
FMAP 2
PLAN -5
WPDB -2
HTAB
BOND $H
CONF
LIST 4
TEMP -148.0
ACTA 50
SIZE 0.150 0.020 0.030
WGHT    0.014600    5.709599
FVAR       0.44751
SN1   3    0.240890    0.208386    0.275693    11.00000    0.02094    0.02814 =
         0.01558   -0.00405    0.00498   -0.00274
SN2   3    0.144650    0.578161    0.390796    11.00000    0.01750    0.03331 =
         0.01887   -0.00059    0.00332    0.00289
C1    1    0.314091    0.265298    0.425804    11.00000    0.01837    0.02429 =
         0.01260    0.00167    0.00696   -0.00349
C2    1    0.370938    0.141402    0.463630    11.00000    0.02504    0.02147 =
         0.01701   -0.00175    0.00870   -0.00193
AFIX  43
H2    2    0.360154    0.033800    0.434583    11.00000   -1.20000
AFIX   0
C3    1    0.443902    0.163045    0.542320    11.00000    0.02132    0.02274 =
         0.01805    0.00291    0.00736    0.00330
AFIX  43
H3    2    0.479314    0.071815    0.567502    11.00000   -1.20000
AFIX   0
C4    1    0.461805    0.319325    0.580933    11.00000    0.01757    0.02271 =
         0.01328    0.00215    0.00670   -0.00110
C5    1    0.404436    0.446589    0.547116    11.00000    0.01919    0.02103 =
         0.01428    0.00358    0.00918    0.00148
C6    1    0.432778    0.598736    0.594989    11.00000    0.01657    0.02318 =
         0.01258    0.00002    0.00474   -0.00301
C7    1    0.384348    0.736996    0.571391    11.00000    0.02539    0.01737 =
         0.02060   -0.00227    0.00784   -0.00460
AFIX  43
H7    2    0.402804    0.842456    0.599924    11.00000   -1.20000
AFIX   0
C8    1    0.305883    0.717252    0.503042    11.00000    0.02144    0.01989 =
         0.02189    0.00525    0.00670    0.00351
AFIX  43
H8    2    0.271268    0.812214    0.488861    11.00000   -1.20000
AFIX   0
C9    1    0.275712    0.570542    0.455328    11.00000    0.01867    0.02386 =
         0.01408    0.00306    0.00562   -0.00071
C10   1    0.327480    0.426170    0.473423    11.00000    0.01575    0.02268 =
         0.01254    0.00315    0.00698   -0.00203
C11   1    0.536843    0.387964    0.655759    11.00000    0.01863    0.02382 =
         0.01462    0.00256    0.00194   -0.00073
AFIX  23
H11A  2    0.585122    0.377488    0.631355    11.00000   -1.20000
H11B  2    0.547923    0.328319    0.719903    11.00000   -1.20000
AFIX   0
C12   1    0.516880    0.572949    0.667626    11.00000    0.01899    0.02654 =
         0.01729   -0.00108    0.00167   -0.00241
AFIX  23
H12A  2    0.516572    0.596383    0.736487    11.00000   -1.20000
H12B  2    0.557424    0.646538    0.651314    11.00000   -1.20000
AFIX   0
C13   1    0.288622   -0.023151    0.240881    11.00000    0.05234    0.04200 =
         0.02790   -0.01255    0.01107    0.00808
AFIX 137
H13A  2    0.347595   -0.012426    0.251946    11.00000   -1.20000
H13B  2    0.261835   -0.051448    0.171112    11.00000   -1.20000
H13C  2    0.278241   -0.111342    0.283682    11.00000   -1.20000
AFIX   0
C14   1    0.112612    0.159208    0.244357    11.00000    0.02411    0.04747 =
         0.03058   -0.00775    0.00571   -0.01118
AFIX 137
H14A  2    0.092131    0.105357    0.179238    11.00000   -1.20000
H14B  2    0.083405    0.264305    0.243893    11.00000   -1.20000
H14C  2    0.103756    0.085517    0.295638    11.00000   -1.20000
AFIX   0
C15   1    0.266475    0.393713    0.179177    11.00000    0.03029    0.04546 =
         0.02505    0.00702    0.01055   -0.00104
AFIX 137
H15A  2    0.277837    0.500516    0.214308    11.00000   -1.20000
H15B  2    0.219130    0.405741    0.120027    11.00000   -1.20000
H15C  2    0.314135    0.359473    0.159144    11.00000   -1.20000
AFIX   0
C16   1    0.093429    0.373886    0.449680    11.00000    0.03525    0.05388 =
         0.02708   -0.00016    0.01153   -0.01333
AFIX 137
H16A  2    0.094923    0.398731    0.518287    11.00000   -1.20000
H16B  2    0.125202    0.272812    0.448529    11.00000   -1.20000
H16C  2    0.036712    0.356589    0.409185    11.00000   -1.20000
AFIX   0
C17   1    0.101881    0.610958    0.232704    11.00000    0.02886    0.05016 =
         0.02193    0.00457    0.00192    0.01073
AFIX 137
H17A  2    0.042261    0.600189    0.209705    11.00000   -1.20000
H17B  2    0.126332    0.525841    0.200578    11.00000   -1.20000
H17C  2    0.117503    0.721835    0.215575    11.00000   -1.20000
AFIX   0
C18   1    0.106516    0.797000    0.452931    11.00000    0.03080    0.05143 =
         0.04232   -0.01008    0.00424    0.01276
AFIX 137
H18A  2    0.125389    0.790012    0.525642    11.00000   -1.20000
H18B  2    0.046777    0.804690    0.430187    11.00000   -1.20000
H18C  2    0.129995    0.896075    0.431294    11.00000   -1.20000
AFIX   0
HKLF 4
 
REM  FK525FS
REM R1 =  0.0277 for    3133 Fo > 4sig(Fo)  and  0.0310 for all    3393 data
REM    187 parameters refined using      0 restraints
 
END  
     
WGHT      0.0143      5.7420 

REM No hydrogen bonds found for HTAB generation

REM Highest difference peak  1.546,  deepest hole -0.552,  1-sigma level  0.101
Q1    1   0.2377 -0.0077  0.2852  11.00000  0.05    1.55
Q2    1   0.1413  0.1968  0.4041  11.00000  0.05    1.53
Q3    1   0.2338  0.5750  0.2857  11.00000  0.05    1.13
Q4    1   0.0872  0.4278  0.2822  11.00000  0.05    0.52
Q5    1  -0.0127  0.7902  0.3971  11.00000  0.05    0.49
;

loop_
_symmetry_equiv_pos_site_id
_symmetry_equiv_pos_as_xyz
1 +X,+Y,+Z
2 -X,1/2+Y,1/2-Z
3 -X,-Y,-Z
4 +X,1/2-Y,1/2+Z

loop_
_atom_site_label
_atom_site_type_symbol
_atom_site_fract_x
_atom_site_fract_y
_atom_site_fract_z
_atom_site_U_iso_or_equiv
_atom_site_adp_type
_atom_site_occupancy
_atom_site_site_symmetry_multiplicity
_atom_site_calc_flag
_atom_site_refinement_flags
Sn1 Sn 0.24089(2) 0.20839(4) 0.27569(2) 0.02165(9) Uani 1 4 d .
Sn2 Sn 0.14465(2) 0.57816(4) 0.39080(2) 0.02368(9) Uani 1 4 d .
C1 C 0.3141(2) 0.2653(5) 0.4258(3) 0.0179(8) Uani 1 4 d .
C2 C 0.3709(2) 0.1414(5) 0.4636(3) 0.0206(8) Uani 1 4 d .
C3 C 0.4439(2) 0.1630(5) 0.5423(3) 0.0204(8) Uani 1 4 d .
C4 C 0.4618(2) 0.3193(5) 0.5809(3) 0.0174(8) Uani 1 4 d .
C5 C 0.4044(2) 0.4466(5) 0.5471(3) 0.0173(8) Uani 1 4 d .
C6 C 0.4328(2) 0.5987(5) 0.5950(3) 0.0174(8) Uani 1 4 d .
C7 C 0.3844(2) 0.7370(5) 0.5714(3) 0.0209(8) Uani 1 4 d .
C8 C 0.3059(2) 0.7173(5) 0.5030(3) 0.0210(8) Uani 1 4 d .
C9 C 0.2757(2) 0.5705(5) 0.4553(3) 0.0187(8) Uani 1 4 d .
C10 C 0.3275(2) 0.4262(5) 0.4734(3) 0.0164(8) Uani 1 4 d .
C11 C 0.5368(2) 0.3880(5) 0.6558(3) 0.0197(8) Uani 1 4 d .
C12 C 0.5169(2) 0.5729(5) 0.6676(3) 0.0218(8) Uani 1 4 d .
C13 C 0.2886(3) -0.0232(6) 0.2409(4) 0.0409(12) Uani 1 4 d .
C14 C 0.1126(3) 0.1592(7) 0.2444(3) 0.0346(11) Uani 1 4 d .
C15 C 0.2665(3) 0.3937(6) 0.1792(3) 0.0331(10) Uani 1 4 d .
C16 C 0.0934(3) 0.3739(7) 0.4497(3) 0.0382(11) Uani 1 4 d .
C17 C 0.1019(3) 0.6110(7) 0.2327(3) 0.0349(11) Uani 1 4 d .
C18 C 0.1065(3) 0.7970(7) 0.4529(4) 0.0430(13) Uani 1 4 d .
H2 H 0.36015 0.0338 0.43458 0.0248 Uiso 1 4 calc R
H3 H 0.47931 0.07181 0.5675 0.0244 Uiso 1 4 calc R
H7 H 0.4028 0.84246 0.59992 0.0251 Uiso 1 4 calc R
H8 H 0.27127 0.81221 0.48886 0.0252 Uiso 1 4 calc R
H11A H 0.58512 0.37749 0.63135 0.0236 Uiso 1 4 calc R
H11B H 0.54792 0.32832 0.7199 0.0236 Uiso 1 4 calc R
H12A H 0.51657 0.59638 0.73649 0.0261 Uiso 1 4 calc R
H12B H 0.55742 0.64654 0.65131 0.0261 Uiso 1 4 calc R
H13A H 0.34759 -0.01243 0.25195 0.0491 Uiso 1 4 calc R
H13B H 0.26183 -0.05145 0.17111 0.0491 Uiso 1 4 calc R
H13C H 0.27824 -0.11134 0.28368 0.0491 Uiso 1 4 calc R
H14A H 0.09213 0.10536 0.17924 0.0415 Uiso 1 4 calc R
H14B H 0.08341 0.2643 0.24389 0.0415 Uiso 1 4 calc R
H14C H 0.10376 0.08552 0.29564 0.0415 Uiso 1 4 calc R
H15A H 0.27784 0.50052 0.21431 0.0397 Uiso 1 4 calc R
H15B H 0.21913 0.40574 0.12003 0.0397 Uiso 1 4 calc R
H15C H 0.31413 0.35947 0.15914 0.0397 Uiso 1 4 calc R
H16A H 0.09492 0.39873 0.51829 0.0459 Uiso 1 4 calc R
H16B H 0.1252 0.27281 0.44853 0.0459 Uiso 1 4 calc R
H16C H 0.03671 0.35659 0.40918 0.0459 Uiso 1 4 calc R
H17A H 0.04226 0.60019 0.2097 0.0418 Uiso 1 4 calc R
H17B H 0.12633 0.52584 0.20058 0.0418 Uiso 1 4 calc R
H17C H 0.1175 0.72184 0.21558 0.0418 Uiso 1 4 calc R
H18A H 0.12539 0.79001 0.52564 0.0516 Uiso 1 4 calc R
H18B H 0.04678 0.80469 0.43019 0.0516 Uiso 1 4 calc R
H18C H 0.12999 0.89607 0.43129 0.0516 Uiso 1 4 calc R

loop_
_atom_site_aniso_label
_atom_site_aniso_U_11
_atom_site_aniso_U_22
_atom_site_aniso_U_33
_atom_site_aniso_U_12
_atom_site_aniso_U_13
_atom_site_aniso_U_23
Sn1 0.02094(15) 0.02814(17) 0.01558(14) -0.00274(12) 0.00498(10) -0.00405(11)
Sn2 0.01750(14) 0.03331(18) 0.01887(15) 0.00289(12) 0.00332(11) -0.00059(11)
C1 0.0184(19) 0.024(2) 0.0126(17) -0.0035(16) 0.0070(14) 0.0017(15)
C2 0.025(2) 0.021(2) 0.0170(19) -0.0019(17) 0.0087(16) -0.0018(16)
C3 0.0213(19) 0.023(2) 0.0181(19) 0.0033(17) 0.0074(15) 0.0029(16)
C4 0.0176(18) 0.023(2) 0.0133(17) -0.0011(16) 0.0067(14) 0.0022(15)
C5 0.0192(18) 0.021(2) 0.0143(18) 0.0015(16) 0.0092(15) 0.0036(15)
C6 0.0166(18) 0.023(2) 0.0126(18) -0.0030(16) 0.0047(14) 0.0000(15)
C7 0.025(2) 0.017(2) 0.021(2) -0.0046(17) 0.0078(16) -0.0023(16)
C8 0.021(2) 0.020(2) 0.022(2) 0.0035(17) 0.0067(16) 0.0053(16)
C9 0.0187(19) 0.024(2) 0.0141(18) -0.0007(16) 0.0056(15) 0.0031(15)
C10 0.0158(18) 0.023(2) 0.0125(17) -0.0020(15) 0.0070(14) 0.0032(15)
C11 0.0186(19) 0.024(2) 0.0146(18) -0.0007(16) 0.0019(15) 0.0026(15)
C12 0.0190(19) 0.027(2) 0.0173(19) -0.0024(17) 0.0017(15) -0.0011(16)
C13 0.052(3) 0.042(3) 0.028(2) 0.008(2) 0.011(2) -0.013(2)
C14 0.024(2) 0.047(3) 0.031(2) -0.011(2) 0.0057(18) -0.008(2)
C15 0.030(2) 0.045(3) 0.025(2) -0.001(2) 0.0106(18) 0.007(2)
C16 0.035(3) 0.054(3) 0.027(2) -0.013(2) 0.012(2) -0.000(2)
C17 0.029(2) 0.050(3) 0.022(2) 0.011(2) 0.0019(18) 0.005(2)
C18 0.031(2) 0.051(3) 0.042(3) 0.013(2) 0.004(2) -0.010(2)

loop_
_atom_type_symbol
_atom_type_description
_atom_type_scat_dispersion_real
_atom_type_scat_dispersion_imag
_atom_type_scat_source
C C 0.0033 0.0016
;
International Tables for Crystallography
(Vol. C, Tables 4.2.6.8 and 6.1.1.4)
;
H H 0.0000 0.0000
;
International Tables for Crystallography
(Vol. C, Table 6.1.1.4)
;
Sn Sn -0.6537 1.4246
;
International Tables for Crystallography
(Vol. C, Tables 4.2.6.8 and 6.1.1.4)
;

loop_
_geom_angle_atom_site_label_1
_geom_angle_atom_site_label_2
_geom_angle_atom_site_label_3
_geom_angle
_geom_angle_publ_flag
C1 Sn1 C13 104.87(16) yes
C1 Sn1 C14 120.04(17) yes
C1 Sn1 C15 107.74(15) yes
C13 Sn1 C14 103.4(2) yes
C13 Sn1 C15 106.9(2) yes
C14 Sn1 C15 112.77(17) yes
C9 Sn2 C16 108.10(16) yes
C9 Sn2 C17 115.61(17) yes
C9 Sn2 C18 104.84(16) yes
C16 Sn2 C17 116.35(18) yes
C16 Sn2 C18 105.0(2) yes
C17 Sn2 C18 105.75(19) yes
Sn1 C1 C2 111.2(3) yes
Sn1 C1 C10 127.6(2) yes
C2 C1 C10 117.9(3) yes
C1 C2 C3 124.8(4) yes
C2 C3 C4 117.8(3) yes
C3 C4 C5 118.9(3) yes
C3 C4 C11 131.3(3) yes
C5 C4 C11 109.8(3) yes
C4 C5 C6 111.2(3) yes
C4 C5 C10 124.7(3) yes
C6 C5 C10 124.1(3) yes
C5 C6 C7 119.3(3) yes
C5 C6 C12 109.2(3) yes
C7 C6 C12 131.5(3) yes
C6 C7 C8 117.5(3) yes
C7 C8 C9 124.9(4) yes
Sn2 C9 C8 111.9(3) yes
Sn2 C9 C10 127.5(3) yes
C8 C9 C10 118.7(3) yes
C1 C10 C5 115.3(3) yes
C1 C10 C9 129.5(3) yes
C5 C10 C9 115.2(3) yes
C4 C11 C12 104.9(3) yes
C6 C12 C11 104.8(3) yes
C1 C2 H2 117.569 no
C3 C2 H2 117.581 no
C2 C3 H3 121.081 no
C4 C3 H3 121.082 no
C6 C7 H7 121.254 no
C8 C7 H7 121.243 no
C7 C8 H8 117.547 no
C9 C8 H8 117.554 no
C4 C11 H11A 110.760 no
C4 C11 H11B 110.772 no
C12 C11 H11A 110.764 no
C12 C11 H11B 110.767 no
H11A C11 H11B 108.849 no
C6 C12 H12A 110.788 no
C6 C12 H12B 110.780 no
C11 C12 H12A 110.787 no
C11 C12 H12B 110.789 no
H12A C12 H12B 108.866 no
Sn1 C13 H13A 109.471 no
Sn1 C13 H13B 109.471 no
Sn1 C13 H13C 109.474 no
H13A C13 H13B 109.477 no
H13A C13 H13C 109.466 no
H13B C13 H13C 109.469 no
Sn1 C14 H14A 109.467 no
Sn1 C14 H14B 109.467 no
Sn1 C14 H14C 109.468 no
H14A C14 H14B 109.469 no
H14A C14 H14C 109.474 no
H14B C14 H14C 109.483 no
Sn1 C15 H15A 109.477 no
Sn1 C15 H15B 109.476 no
Sn1 C15 H15C 109.473 no
H15A C15 H15B 109.474 no
H15A C15 H15C 109.465 no
H15B C15 H15C 109.463 no
Sn2 C16 H16A 109.475 no
Sn2 C16 H16B 109.476 no
Sn2 C16 H16C 109.471 no
H16A C16 H16B 109.469 no
H16A C16 H16C 109.470 no
H16B C16 H16C 109.467 no
Sn2 C17 H17A 109.471 no
Sn2 C17 H17B 109.467 no
Sn2 C17 H17C 109.466 no
H17A C17 H17B 109.471 no
H17A C17 H17C 109.470 no
H17B C17 H17C 109.482 no
Sn2 C18 H18A 109.470 no
Sn2 C18 H18B 109.472 no
Sn2 C18 H18C 109.476 no
H18A C18 H18B 109.465 no
H18A C18 H18C 109.478 no
H18B C18 H18C 109.466 no

loop_
_geom_bond_atom_site_label_1
_geom_bond_atom_site_label_2
_geom_bond_distance
_geom_bond_publ_flag
Sn1 C1 2.163(3) yes
Sn1 C13 2.145(5) yes
Sn1 C14 2.147(4) yes
Sn1 C15 2.147(5) yes
Sn2 C9 2.160(4) yes
Sn2 C16 2.140(5) yes
Sn2 C17 2.144(4) yes
Sn2 C18 2.149(6) yes
C1 C2 1.383(5) yes
C1 C10 1.442(5) yes
C2 C3 1.414(5) yes
C3 C4 1.365(5) yes
C4 C5 1.400(5) yes
C4 C11 1.504(5) yes
C5 C6 1.410(5) yes
C5 C10 1.425(5) yes
C6 C7 1.366(5) yes
C6 C12 1.514(5) yes
C7 C8 1.411(5) yes
C8 C9 1.378(5) yes
C9 C10 1.436(5) yes
C11 C12 1.544(6) yes
C2 H2 0.950 no
C3 H3 0.950 no
C7 H7 0.950 no
C8 H8 0.950 no
C11 H11A 0.990 no
C11 H11B 0.990 no
C12 H12A 0.990 no
C12 H12B 0.990 no
C13 H13A 0.980 no
C13 H13B 0.980 no
C13 H13C 0.980 no
C14 H14A 0.980 no
C14 H14B 0.980 no
C14 H14C 0.980 no
C15 H15A 0.980 no
C15 H15B 0.980 no
C15 H15C 0.980 no
C16 H16A 0.980 no
C16 H16B 0.980 no
C16 H16C 0.980 no
C17 H17A 0.980 no
C17 H17B 0.980 no
C17 H17C 0.980 no
C18 H18A 0.980 no
C18 H18B 0.980 no
C18 H18C 0.980 no

loop_
_geom_contact_atom_site_label_1
_geom_contact_atom_site_label_2
_geom_contact_distance
_geom_contact_publ_flag
_geom_contact_site_symmetry_2
C1 C4 2.844(5) no .
C2 C5 2.704(6) no .
C2 C13 3.309(6) no .
C3 C6 3.592(6) no .
C3 C10 2.869(5) no .
C4 C7 3.594(6) no .
C5 C8 2.709(5) no .
C6 C9 2.833(5) no .
C7 C10 2.877(5) no .
C8 C18 3.340(6) no .
C14 C16 3.466(7) no .
C15 C17 3.583(7) no .
C2 C7 3.562(6) no 1_545
C4 C6 3.537(6) no 3_666
C5 C11 3.559(6) no 3_666
C6 C4 3.537(6) no 3_666
C7 C2 3.562(6) no 1_565
C11 C5 3.559(6) no 3_666
Sn1 H2 2.9040 no .
Sn1 H17B 3.1989 no .
Sn2 H8 2.8925 no .
Sn2 H14B 3.2311 no .
C1 H3 3.3253 no .
C1 H13A 3.4840 no .
C1 H13C 3.5769 no .
C1 H15A 3.4249 no .
C1 H16B 3.3488 no .
C2 H13A 3.1420 no .
C2 H13C 3.2669 no .
C3 H11A 2.9312 no .
C3 H11B 2.9235 no .
C4 H2 3.2254 no .
C4 H12A 3.0670 no .
C4 H12B 3.0985 no .
C5 H3 3.2494 no .
C5 H7 3.2652 no .
C5 H11A 3.0209 no .
C5 H11B 3.0523 no .
C5 H12A 3.0347 no .
C5 H12B 3.0528 no .
C6 H8 3.2212 no .
C6 H11A 3.0729 no .
C6 H11B 3.1046 no .
C7 H12A 2.9474 no .
C7 H12B 2.9348 no .
C8 H18A 3.2569 no .
C8 H18C 3.2192 no .
C9 H7 3.3197 no .
C9 H15A 3.4535 no .
C9 H16B 3.4975 no .
C9 H18A 3.4997 no .
C9 H18C 3.5609 no .
C10 H2 3.2731 no .
C10 H8 3.2712 no .
C10 H15A 3.5445 no .
C10 H16B 3.5978 no .
C11 H3 2.8685 no .
C12 H7 2.8818 no .
C13 H2 2.6779 no .
C13 H14A 3.3805 no .
C13 H14C 3.5860 no .
C13 H15C 3.3539 no .
C14 H13B 3.4703 no .
C14 H13C 3.4859 no .
C14 H15B 3.4965 no .
C14 H16B 2.9642 no .
C14 H16C 3.3760 no .
C14 H17B 3.0300 no .
C15 H13A 3.5725 no .
C15 H13B 3.5748 no .
C15 H17B 2.7242 no .
C16 H14B 2.9861 no .
C16 H14C 3.2139 no .
C16 H18A 3.5001 no .
C16 H18B 3.5411 no .
C17 H14B 2.8100 no .
C17 H15A 3.2283 no .
C17 H15B 3.3430 no .
C17 H18B 3.5525 no .
C17 H18C 3.5352 no .
C18 H8 2.7204 no .
C18 H16A 3.3488 no .
C18 H17C 3.4585 no .
H2 H3 2.3449 no .
H2 H13A 2.5451 no .
H2 H13C 2.4645 no .
H3 H11A 3.0247 no .
H3 H11B 2.9548 no .
H7 H8 2.3439 no .
H7 H12A 3.0291 no .
H7 H12B 2.9805 no .
H8 H18A 2.7072 no .
H8 H18C 2.4104 no .
H11A H12A 2.7748 no .
H11A H12B 2.2466 no .
H11B H12A 2.2466 no .
H11B H12B 2.7527 no .
H13A H15C 3.2407 no .
H13B H14A 3.2035 no .
H13B H15C 3.4350 no .
H13C H14A 3.5467 no .
H13C H14C 3.4316 no .
H14A H15B 3.5117 no .
H14A H17B 3.4232 no .
H14B H15B 3.4884 no .
H14B H16B 2.7576 no .
H14B H16C 2.7795 no .
H14B H17A 2.7920 no .
H14B H17B 2.3638 no .
H14C H16B 2.5623 no .
H14C H16C 3.1161 no .
H15A H17B 2.5552 no .
H15A H17C 3.2778 no .
H15B H17B 2.4135 no .
H15B H17C 3.5613 no .
H16A H18A 3.1802 no .
H16A H18B 3.4969 no .
H16C H17A 3.4486 no .
H17A H18B 3.4944 no .
H17C H18C 3.2945 no .
Sn1 H12B 3.5010 no 3_666
C1 H11A 3.5613 no 3_666
C1 H12B 2.8215 no 3_666
C1 H15C 3.4371 no 4_555
C2 H3 3.2225 no 3_656
C2 H7 3.0198 no 1_545
C2 H8 3.2232 no 1_545
C2 H12B 2.8659 no 3_666
C2 H15C 3.1839 no 4_555
C3 H3 2.9824 no 3_656
C3 H7 2.8489 no 1_545
C3 H12A 3.0338 no 2_646
C3 H12B 3.1217 no 3_666
C3 H15C 3.1424 no 4_555
C4 H12A 3.0645 no 2_646
C4 H12B 3.2019 no 3_666
C4 H15C 3.3686 no 4_555
C5 H11A 2.9358 no 3_666
C5 H12B 3.1455 no 3_666
C5 H13A 3.3520 no 4_555
C5 H13B 3.5049 no 4_555
C5 H15C 3.5184 no 4_555
C6 H11A 3.1179 no 3_666
C6 H11B 3.1298 no 2_656
C6 H13A 3.0707 no 4_555
C6 H13B 3.4291 no 4_555
C7 H2 3.0145 no 1_565
C7 H3 3.1509 no 1_565
C7 H11A 3.1892 no 3_666
C7 H11B 2.9160 no 2_656
C7 H13A 3.3279 no 4_555
C7 H13B 3.2192 no 4_555
C8 H2 2.9641 no 1_565
C8 H11A 3.1249 no 3_666
C8 H13B 3.0026 no 4_555
C8 H13C 3.2865 no 1_565
C9 H11A 3.0159 no 3_666
C9 H13B 3.1236 no 4_555
C9 H13C 3.5262 no 1_565
C10 H11A 2.8681 no 3_666
C10 H12B 3.0643 no 3_666
C10 H13B 3.4505 no 4_555
C10 H15C 3.5375 no 4_555
C11 H7 3.3072 no 2_646
C11 H12A 3.0738 no 2_646
C11 H15A 3.2845 no 3_666
C12 H11B 2.9993 no 2_656
C12 H13A 3.4824 no 4_555
C12 H15A 3.4670 no 3_666
C12 H15C 3.2310 no 3_666
C13 H17C 3.5075 no 1_545
C14 H16A 3.1436 no 4_554
C14 H17A 2.9528 no 2_545
C14 H17C 3.5375 no 1_545
C14 H18B 3.2988 no 2_545
C14 H18C 3.3198 no 1_545
C15 H7 3.5707 no 4_564
C15 H8 3.5919 no 4_564
C15 H11A 3.5962 no 3_666
C15 H12A 3.5535 no 3_666
C15 H12B 3.2613 no 3_666
C16 H14A 3.2459 no 4_555
C16 H15B 3.5165 no 4_555
C16 H17A 3.4890 no 2_545
C17 H14B 3.5131 no 2_555
C17 H14C 3.4346 no 2_555
C17 H16C 3.2716 no 2_555
C17 H18A 3.1636 no 4_564
C18 H14C 3.1961 no 1_565
C18 H15B 3.5013 no 4_565
H2 C7 3.0145 no 1_545
H2 C8 2.9641 no 1_545
H2 H3 2.8888 no 3_656
H2 H7 2.7033 no 1_545
H2 H8 2.6009 no 1_545
H2 H12B 3.3261 no 3_666
H2 H15C 3.5856 no 4_555
H3 C2 3.2225 no 3_656
H3 C3 2.9824 no 3_656
H3 C7 3.1509 no 1_545
H3 H2 2.8888 no 3_656
H3 H3 2.5010 no 3_656
H3 H7 2.3822 no 1_545
H3 H12A 2.7491 no 2_646
H3 H13A 3.3190 no 3_656
H3 H15C 3.4887 no 4_555
H7 C2 3.0198 no 1_565
H7 C3 2.8489 no 1_565
H7 C11 3.3072 no 2_656
H7 C15 3.5707 no 4_565
H7 H2 2.7033 no 1_565
H7 H3 2.3822 no 1_565
H7 H11B 2.4283 no 2_656
H7 H12A 3.0793 no 2_656
H7 H15A 3.2915 no 4_565
H7 H15C 3.0800 no 4_565
H8 C2 3.2232 no 1_565
H8 C15 3.5919 no 4_565
H8 H2 2.6009 no 1_565
H8 H13B 3.3540 no 4_555
H8 H13C 2.9928 no 1_565
H8 H15A 3.4860 no 4_565
H8 H15B 3.2131 no 4_565
H8 H15C 3.4917 no 4_565
H11A C1 3.5613 no 3_666
H11A C5 2.9358 no 3_666
H11A C6 3.1179 no 3_666
H11A C7 3.1892 no 3_666
H11A C8 3.1249 no 3_666
H11A C9 3.0159 no 3_666
H11A C10 2.8681 no 3_666
H11A C15 3.5962 no 3_666
H11A H13A 3.3898 no 3_656
H11A H13C 3.1331 no 3_656
H11A H15A 2.8581 no 3_666
H11B C6 3.1298 no 2_646
H11B C7 2.9160 no 2_646
H11B C12 2.9993 no 2_646
H11B H7 2.4283 no 2_646
H11B H12A 2.3389 no 2_646
H11B H12B 3.2613 no 2_646
H11B H13A 3.0614 no 3_656
H11B H13C 3.4656 no 3_656
H11B H15A 3.1661 no 3_666
H11B H15C 3.5185 no 3_666
H12A C3 3.0338 no 2_656
H12A C4 3.0645 no 2_656
H12A C11 3.0738 no 2_656
H12A C15 3.5535 no 3_666
H12A H3 2.7491 no 2_656
H12A H7 3.0793 no 2_646
H12A H11B 2.3389 no 2_656
H12A H13A 3.0451 no 4_555
H12A H15A 3.4725 no 3_666
H12A H15C 2.8591 no 3_666
H12B Sn1 3.5010 no 3_666
H12B C1 2.8215 no 3_666
H12B C2 2.8659 no 3_666
H12B C3 3.1217 no 3_666
H12B C4 3.2019 no 3_666
H12B C5 3.1455 no 3_666
H12B C10 3.0643 no 3_666
H12B C15 3.2613 no 3_666
H12B H2 3.3261 no 3_666
H12B H11B 3.2613 no 2_656
H12B H13A 3.4371 no 3_666
H12B H15A 3.1264 no 3_666
H12B H15C 2.9132 no 3_666
H13A C5 3.3520 no 4_554
H13A C6 3.0707 no 4_554
H13A C7 3.3279 no 4_554
H13A C12 3.4824 no 4_554
H13A H3 3.3190 no 3_656
H13A H11A 3.3898 no 3_656
H13A H11B 3.0614 no 3_656
H13A H12A 3.0451 no 4_554
H13A H12B 3.4371 no 3_666
H13B C5 3.5049 no 4_554
H13B C6 3.4291 no 4_554
H13B C7 3.2192 no 4_554
H13B C8 3.0026 no 4_554
H13B C9 3.1236 no 4_554
H13B C10 3.4505 no 4_554
H13B H8 3.3540 no 4_554
H13B H16A 3.2654 no 4_554
H13B H17C 3.2789 no 1_545
H13B H18A 3.2384 no 4_554
H13C C8 3.2865 no 1_545
H13C C9 3.5262 no 1_545
H13C H8 2.9928 no 1_545
H13C H11A 3.1331 no 3_656
H13C H11B 3.4656 no 3_656
H13C H15A 3.2644 no 1_545
H13C H17C 2.9557 no 1_545
H14A C16 3.2459 no 4_554
H14A H16A 2.2830 no 4_554
H14A H16B 3.5979 no 4_554
H14A H16C 2.9633 no 2_545
H14A H17A 3.1477 no 2_545
H14A H17C 3.1295 no 1_545
H14A H18B 2.9025 no 2_545
H14B C17 3.5131 no 2_545
H14B H16A 3.4974 no 4_554
H14B H17A 2.7649 no 2_545
H14B H18B 2.8012 no 2_545
H14C C17 3.4346 no 2_545
H14C C18 3.1961 no 1_545
H14C H17A 2.4852 no 2_545
H14C H17C 3.1633 no 1_545
H14C H18B 3.2760 no 1_545
H14C H18C 2.3784 no 1_545
H15A C11 3.2845 no 3_666
H15A C12 3.4670 no 3_666
H15A H7 3.2915 no 4_564
H15A H8 3.4860 no 4_564
H15A H11A 2.8581 no 3_666
H15A H11B 3.1661 no 3_666
H15A H12A 3.4725 no 3_666
H15A H12B 3.1264 no 3_666
H15A H13C 3.2644 no 1_565
H15A H18A 3.5485 no 4_564
H15B C16 3.5165 no 4_554
H15B C18 3.5013 no 4_564
H15B H8 3.2131 no 4_564
H15B H16A 3.2780 no 4_554
H15B H16B 2.8586 no 4_554
H15B H18A 3.0072 no 4_564
H15B H18C 3.0856 no 4_564
H15C C1 3.4371 no 4_554
H15C C2 3.1839 no 4_554
H15C C3 3.1424 no 4_554
H15C C4 3.3686 no 4_554
H15C C5 3.5184 no 4_554
H15C C10 3.5375 no 4_554
H15C C12 3.2310 no 3_666
H15C H2 3.5856 no 4_554
H15C H3 3.4887 no 4_554
H15C H7 3.0800 no 4_564
H15C H8 3.4917 no 4_564
H15C H11B 3.5185 no 3_666
H15C H12A 2.8591 no 3_666
H15C H12B 2.9132 no 3_666
H16A C14 3.1436 no 4_555
H16A H13B 3.2654 no 4_555
H16A H14A 2.2830 no 4_555
H16A H14B 3.4974 no 4_555
H16A H15B 3.2780 no 4_555
H16A H16A 3.5363 no 3_566
H16A H16C 3.3717 no 3_566
H16A H18B 3.1853 no 3_566
H16B H14A 3.5979 no 4_555
H16B H15B 2.8586 no 4_555
H16B H17A 3.3653 no 2_545
H16B H18C 3.0365 no 1_545
H16C C17 3.2716 no 2_545
H16C H14A 2.9633 no 2_555
H16C H16A 3.3717 no 3_566
H16C H17A 2.7431 no 2_545
H16C H17C 2.9130 no 2_545
H16C H18A 3.3872 no 3_566
H16C H18B 3.2829 no 3_566
H17A C14 2.9528 no 2_555
H17A C16 3.4890 no 2_555
H17A H14A 3.1477 no 2_555
H17A H14B 2.7649 no 2_555
H17A H14C 2.4852 no 2_555
H17A H16B 3.3653 no 2_555
H17A H16C 2.7431 no 2_555
H17A H18A 3.4259 no 4_564
H17A H18B 3.1702 no 2_545
H17A H18C 3.4441 no 2_545
H17B H18A 2.8703 no 4_564
H17B H18B 3.4787 no 2_545
H17C C13 3.5075 no 1_565
H17C C14 3.5375 no 1_565
H17C H13B 3.2789 no 1_565
H17C H13C 2.9557 no 1_565
H17C H14A 3.1295 no 1_565
H17C H14C 3.1633 no 1_565
H17C H16C 2.9130 no 2_555
H17C H18A 2.7216 no 4_564
H18A C17 3.1636 no 4_565
H18A H13B 3.2384 no 4_555
H18A H15A 3.5485 no 4_565
H18A H15B 3.0072 no 4_565
H18A H16C 3.3872 no 3_566
H18A H17A 3.4259 no 4_565
H18A H17B 2.8703 no 4_565
H18A H17C 2.7216 no 4_565
H18B C14 3.2988 no 2_555
H18B H14A 2.9025 no 2_555
H18B H14B 2.8012 no 2_555
H18B H14C 3.2760 no 1_565
H18B H16A 3.1853 no 3_566
H18B H16C 3.2829 no 3_566
H18B H17A 3.1702 no 2_555
H18B H17B 3.4787 no 2_555
H18C C14 3.3198 no 1_565
H18C H14C 2.3784 no 1_565
H18C H15B 3.0856 no 4_565
H18C H16B 3.0365 no 1_565
H18C H17A 3.4441 no 2_555

loop_
_geom_torsion_atom_site_label_1
_geom_torsion_atom_site_label_2
_geom_torsion_atom_site_label_3
_geom_torsion_atom_site_label_4
_geom_torsion
_geom_torsion_publ_flag
C13 Sn1 C1 C2 -1.5(3) no
C13 Sn1 C1 C10 157.4(3) no
C14 Sn1 C1 C2 113.9(3) no
C14 Sn1 C1 C10 -87.2(3) no
C15 Sn1 C1 C2 -115.2(3) no
C15 Sn1 C1 C10 43.7(4) no
C16 Sn2 C9 C8 -123.5(3) no
C16 Sn2 C9 C10 40.6(4) no
C17 Sn2 C9 C8 104.1(3) no
C17 Sn2 C9 C10 -91.8(3) no
C18 Sn2 C9 C8 -11.9(3) no
C18 Sn2 C9 C10 152.2(3) no
Sn1 C1 C2 C3 157.4(3) no
Sn1 C1 C10 C5 -149.7(3) no
Sn1 C1 C10 C9 28.1(6) no
C2 C1 C10 C5 8.0(5) no
C2 C1 C10 C9 -174.2(4) no
C10 C1 C2 C3 -3.7(6) no
C1 C2 C3 C4 -3.3(7) no
C2 C3 C4 C5 5.4(6) no
C2 C3 C4 C11 -172.7(4) no
C3 C4 C5 C6 179.8(4) no
C3 C4 C5 C10 -0.6(6) no
C3 C4 C11 C12 -179.2(4) no
C5 C4 C11 C12 2.6(4) no
C11 C4 C5 C6 -1.7(5) no
C11 C4 C5 C10 177.9(3) no
C4 C5 C6 C7 -179.7(3) no
C4 C5 C6 C12 0.1(5) no
C4 C5 C10 C1 -6.2(6) no
C4 C5 C10 C9 175.6(4) no
C6 C5 C10 C1 173.3(4) no
C6 C5 C10 C9 -4.8(6) no
C10 C5 C6 C7 0.7(6) no
C10 C5 C6 C12 -179.5(4) no
C5 C6 C7 C8 3.1(6) no
C5 C6 C12 C11 1.5(4) no
C7 C6 C12 C11 -178.7(4) no
C12 C6 C7 C8 -176.6(4) no
C6 C7 C8 C9 -2.8(7) no
C7 C8 C9 Sn2 164.1(4) no
C7 C8 C9 C10 -1.6(7) no
Sn2 C9 C10 C1 24.1(6) no
Sn2 C9 C10 C5 -158.1(2) no
C8 C9 C10 C1 -172.7(4) no
C8 C9 C10 C5 5.1(6) no
C4 C11 C12 C6 -2.4(4) no
